data_1561089
loop_
_publ_author_name
'Ouadoudi, Omar'
'Kaehler, Tanja'
'Bolte, Michael'
'Lerner, Hans-Wolfram'
'Wagner, Matthias'

_publ_section_title
;
 One tool to bring them all: Au-catalyzed synthesis of B,O- and B,N-doped
 PAHs from boronic and borinic acids
;
_journal_issue 16
_journal_name_full 'Chemical Science'
_journal_page_first 5898
_journal_page_last 5909
_journal_paper_doi 10.1039/D1SC00543J
_journal_volume 12
_journal_year 2021
_chemical_formula_moiety 'C28 H32 B4 O6'
_chemical_formula_sum 'C28 H32 B4 O6'
_chemical_formula_weight 507.77
_space_group_crystal_system tetragonal
_space_group_IT_number 86
_space_group_name_Hall '-P 4bc'
_space_group_name_H-M_alt 'P 42/n :2'
_atom_sites_solution_hydrogens geom
_atom_sites_solution_primary direct
_audit_creation_method SHELXL-2018/3
_audit_update_record
;
2021-03-05 deposited with the CCDC.	2021-03-17 downloaded from the CCDC.
;
_cell_angle_alpha 90
_cell_angle_beta 90
_cell_angle_gamma 90
_cell_formula_units_Z 4
_cell_length_a 19.5614(14)
_cell_length_b 19.5614(14)
_cell_length_c 6.7125(5)
_cell_measurement_reflns_used 6894
_cell_measurement_temperature 173(2)
_cell_measurement_theta_max 26.16
_cell_measurement_theta_min 3.22
_cell_volume 2568.5(3)
_computing_cell_refinement 'X-Area (Stoe & Cie, 2001)'
_computing_data_collection 'X-Area (Stoe & Cie, 2001)'
_computing_data_reduction 'X-Area (Stoe & Cie, 2001)'
_computing_molecular_graphics 'XP in SHELXTL-Plus (Sheldrick, 2008)'
_computing_publication_material SHELXL
_computing_structure_refinement 'SHELXL (Sheldrick, 2008)'
_computing_structure_solution 'SHELXS (Sheldrick, 2008)'
_diffrn_ambient_temperature 173(2)
_diffrn_measured_fraction_theta_full 0.999
_diffrn_measured_fraction_theta_max 0.999
_diffrn_measurement_device_type 'STOE IPDS II two-circle-diffractometer'
_diffrn_measurement_method \w
_diffrn_radiation_type MoK\a
_diffrn_radiation_wavelength 0.71073
_diffrn_reflns_av_R_equivalents 0.1287
_diffrn_reflns_av_unetI/netI 0.0628
_diffrn_reflns_Laue_measured_fraction_full 0.999
_diffrn_reflns_Laue_measured_fraction_max 0.999
_diffrn_reflns_limit_h_max 23
_diffrn_reflns_limit_h_min -22
_diffrn_reflns_limit_k_max 23
_diffrn_reflns_limit_k_min -23
_diffrn_reflns_limit_l_max 7
_diffrn_reflns_limit_l_min -7
_diffrn_reflns_number 12813
_diffrn_reflns_point_group_measured_fraction_full 0.999
_diffrn_reflns_point_group_measured_fraction_max 0.999
_diffrn_reflns_theta_full 25.000
_diffrn_reflns_theta_max 25.008
_diffrn_reflns_theta_min 3.209
_diffrn_source 'Genix 3D I\mS microfocus X-ray source'
_exptl_absorpt_coefficient_mu 0.088
_exptl_absorpt_correction_T_max 1.000
_exptl_absorpt_correction_T_min 0.632
_exptl_absorpt_correction_type multi-scan
_exptl_absorpt_process_details 'X-Area (Stoe & Cie, 2001)'
_exptl_crystal_colour colourless
_exptl_crystal_density_diffrn 1.313
_exptl_crystal_description needle
_exptl_crystal_F_000 1072
_exptl_crystal_size_max 0.110
_exptl_crystal_size_mid 0.030
_exptl_crystal_size_min 0.030
_refine_diff_density_max 0.332
_refine_diff_density_min -0.313
_refine_diff_density_rms 0.077
_refine_ls_extinction_method none
_refine_ls_goodness_of_fit_ref 1.265
_refine_ls_hydrogen_treatment constr
_refine_ls_matrix_type full
_refine_ls_number_parameters 172
_refine_ls_number_reflns 2266
_refine_ls_number_restraints 0
_refine_ls_restrained_S_all 1.265
_refine_ls_R_factor_all 0.1878
_refine_ls_R_factor_gt 0.1169
_refine_ls_shift/su_max 0.000
_refine_ls_shift/su_mean 0.000
_refine_ls_structure_factor_coef Fsqd
_refine_ls_weighting_details 'w=1/[\s^2^(Fo^2^)+14.8542P] where P=(Fo^2^+2Fc^2^)/3'
_refine_ls_weighting_scheme calc
_refine_ls_wR_factor_gt 0.1815
_refine_ls_wR_factor_ref 0.2140
_reflns_Friedel_coverage 0.000
_reflns_number_gt 1422
_reflns_number_total 2266
_reflns_threshold_expression 'I > 2\s(I)'
_cod_data_source_file d1sc00543j2.cif
_cod_data_source_block wa2898
_cod_depositor_comments 'Adding full bibliography for 1561085--1561097.cif.'
_cod_original_cell_volume 2568.5(4)
_cod_original_sg_symbol_H-M 'P 42/n'
_cod_database_code 1561089
_shelx_shelxl_version_number 2018/3
_shelx_space_group_comment
; 
The symmetry employed for this shelxl refinement is uniquely defined 
by the following loop, which should always be used as a source of 
symmetry information in preference to the above space-group names. 
They are only intended as comments. 
;
_shelx_estimated_absorpt_t_min 0.990
_shelx_estimated_absorpt_t_max 0.997

loop_
_space_group_symop_operation_xyz
'x, y, z'
'-x+1/2, -y+1/2, z'
'-y, x+1/2, z+1/2'
'y+1/2, -x, z+1/2'
'-x, -y, -z'
'x-1/2, y-1/2, -z'
'y, -x-1/2, -z-1/2'
'-y-1/2, x, -z-1/2'

loop_
_atom_site_label
_atom_site_type_symbol
_atom_site_fract_x
_atom_site_fract_y
_atom_site_fract_z
_atom_site_U_iso_or_equiv
_atom_site_adp_type
_atom_site_occupancy
_atom_site_site_symmetry_order
_atom_site_calc_flag
_atom_site_refinement_flags_posn
_atom_site_refinement_flags_adp
_atom_site_refinement_flags_occupancy
_atom_site_disorder_assembly
_atom_site_disorder_group
B1 B 0.3162(3) 0.7141(3) 0.5187(10) 0.0159(13) Uani 1 1 d . . . . .
B2 B 0.5051(3) 0.6752(3) 0.5131(11) 0.0227(15) Uani 1 1 d . . . . .
O1 O 0.37858(18) 0.68105(19) 0.5174(6) 0.0214(9) Uani 1 1 d . . . . .
O2 O 0.56871(19) 0.70450(19) 0.4920(8) 0.0317(11) Uani 1 1 d . . . . .
O3 O 0.50809(19) 0.60553(19) 0.5347(6) 0.0248(10) Uani 1 1 d . . . . .
C1 C 0.3141(3) 0.7926(3) 0.5164(8) 0.0153(11) Uani 1 1 d . . . . .
C2 C 0.2510(3) 0.8296(3) 0.5179(8) 0.0165(12) Uani 1 1 d . . . . .
C3 C 0.2535(3) 0.9002(3) 0.5177(9) 0.0199(12) Uani 1 1 d . . . . .
H3 H 0.212000 0.925364 0.518939 0.024 Uiso 1 1 calc R U . . .
C4 C 0.3160(3) 0.9356(3) 0.5155(9) 0.0245(14) Uani 1 1 d . . . . .
H4 H 0.316428 0.984171 0.515741 0.029 Uiso 1 1 calc R U . . .
C5 C 0.3770(3) 0.8997(3) 0.5131(9) 0.0222(13) Uani 1 1 d . . . . .
H5 H 0.419112 0.923834 0.510671 0.027 Uiso 1 1 calc R U . . .
C6 C 0.3770(3) 0.8279(3) 0.5143(9) 0.0192(12) Uani 1 1 d . . . . .
C7 C 0.4389(3) 0.7868(3) 0.5125(9) 0.0200(12) Uani 1 1 d . . . . .
H7 H 0.481658 0.809780 0.509450 0.024 Uiso 1 1 calc R U . . .
C8 C 0.4390(3) 0.7182(3) 0.5148(9) 0.0216(13) Uani 1 1 d . . . . .
C9 C 0.6194(3) 0.6516(3) 0.5375(11) 0.0295(15) Uani 1 1 d . . . . .
C10 C 0.5788(3) 0.5840(3) 0.4994(11) 0.0282(14) Uani 1 1 d . . . . .
C11 C 0.6388(4) 0.6601(4) 0.7526(11) 0.0405(18) Uani 1 1 d . . . . .
H11A H 0.672778 0.625512 0.788912 0.061 Uiso 1 1 calc R U . . .
H11B H 0.658141 0.705820 0.773070 0.061 Uiso 1 1 calc R U . . .
H11C H 0.598087 0.654671 0.836275 0.061 Uiso 1 1 calc R U . . .
C12 C 0.6798(3) 0.6618(4) 0.4014(12) 0.049(2) Uani 1 1 d . . . . .
H12A H 0.714416 0.626932 0.429350 0.074 Uiso 1 1 calc R U . . .
H12B H 0.664893 0.657947 0.262489 0.074 Uiso 1 1 calc R U . . .
H12C H 0.699350 0.707321 0.423900 0.074 Uiso 1 1 calc R U . . .
C13 C 0.5966(4) 0.5267(3) 0.6349(11) 0.0411(18) Uani 1 1 d . . . . .
H13A H 0.643915 0.512567 0.610654 0.062 Uiso 1 1 calc R U . . .
H13B H 0.591783 0.541746 0.773531 0.062 Uiso 1 1 calc R U . . .
H13C H 0.565843 0.488118 0.610128 0.062 Uiso 1 1 calc R U . . .
C14 C 0.5816(4) 0.5600(4) 0.2837(11) 0.050(2) Uani 1 1 d . . . . .
H14A H 0.628158 0.544893 0.252061 0.075 Uiso 1 1 calc R U . . .
H14B H 0.549795 0.521821 0.265057 0.075 Uiso 1 1 calc R U . . .
H14C H 0.568794 0.597713 0.195327 0.075 Uiso 1 1 calc R U . . .

loop_
_atom_site_aniso_label
_atom_site_aniso_U_11
_atom_site_aniso_U_22
_atom_site_aniso_U_33
_atom_site_aniso_U_23
_atom_site_aniso_U_13
_atom_site_aniso_U_12
B1 0.013(3) 0.023(3) 0.012(3) 0.004(3) 0.003(3) 0.000(2)
B2 0.019(3) 0.029(4) 0.020(4) 0.006(3) 0.008(3) -0.002(3)
O1 0.0135(19) 0.023(2) 0.028(2) -0.0001(19) -0.0006(19) 0.0019(16)
O2 0.016(2) 0.021(2) 0.058(3) 0.007(2) 0.002(2) 0.0018(16)
O3 0.015(2) 0.021(2) 0.038(3) 0.000(2) 0.0024(19) 0.0005(16)
C1 0.016(3) 0.019(3) 0.011(3) 0.003(2) -0.002(2) 0.002(2)
C2 0.023(3) 0.018(3) 0.009(3) 0.002(2) 0.001(3) 0.005(2)
C3 0.018(3) 0.020(3) 0.022(3) 0.000(3) -0.002(3) 0.004(2)
C4 0.031(3) 0.010(3) 0.033(4) 0.002(3) -0.001(3) 0.002(2)
C5 0.020(3) 0.024(3) 0.023(3) 0.002(3) -0.002(3) -0.006(2)
C6 0.013(3) 0.024(3) 0.020(3) 0.002(3) -0.001(3) 0.001(2)
C7 0.017(3) 0.024(3) 0.019(3) -0.003(3) -0.002(3) -0.003(2)
C8 0.021(3) 0.025(3) 0.019(3) -0.004(3) 0.000(3) -0.004(2)
C9 0.019(3) 0.022(3) 0.048(4) 0.003(3) 0.002(3) 0.003(3)
C10 0.018(3) 0.031(3) 0.036(4) 0.001(3) 0.002(3) 0.008(3)
C11 0.038(4) 0.035(4) 0.048(5) -0.009(3) -0.009(4) 0.006(3)
C12 0.018(4) 0.061(5) 0.069(6) 0.025(4) 0.005(4) 0.012(4)
C13 0.035(4) 0.028(4) 0.060(5) 0.004(4) -0.009(4) 0.008(3)
C14 0.041(5) 0.072(6) 0.038(4) -0.023(4) 0.005(4) 0.017(4)

loop_
_atom_type_symbol
_atom_type_description
_atom_type_scat_dispersion_real
_atom_type_scat_dispersion_imag
_atom_type_scat_source
C C 0.0033 0.0016 'International Tables Vol C Tables 4.2.6.8 and 6.1.1.4'
H H 0.0000 0.0000 'International Tables Vol C Tables 4.2.6.8 and 6.1.1.4'
B B 0.0013 0.0007 'International Tables Vol C Tables 4.2.6.8 and 6.1.1.4'
O O 0.0106 0.0060 'International Tables Vol C Tables 4.2.6.8 and 6.1.1.4'

loop_
_geom_angle_atom_site_label_1
_geom_angle_atom_site_label_2
_geom_angle_atom_site_label_3
_geom_angle
_geom_angle_site_symmetry_1
_geom_angle_site_symmetry_3
_geom_angle_publ_flag
O1 B1 C1 119.4(5) . . ?
O1 B1 C2 119.1(5) . 2_565 ?
C1 B1 C2 121.5(5) . 2_565 ?
O3 B2 O2 112.7(5) . . ?
O3 B2 C8 125.3(5) . . ?
O2 B2 C8 122.1(5) . . ?
B1 O1 C8 120.5(4) . . ?
B2 O2 C9 107.2(4) . . ?
B2 O3 C10 108.0(4) . . ?
C6 C1 C2 120.3(5) . . ?
C6 C1 B1 117.7(5) . . ?
C2 C1 B1 122.0(5) . . ?
C3 C2 C1 118.4(5) . . ?
C3 C2 B1 125.0(5) . 2_565 ?
C1 C2 B1 116.5(5) . 2_565 ?
C2 C3 C4 121.6(5) . . ?
C2 C3 H3 119.2 . . ?
C4 C3 H3 119.2 . . ?
C5 C4 C3 120.0(5) . . ?
C5 C4 H4 120.0 . . ?
C3 C4 H4 120.0 . . ?
C4 C5 C6 120.5(5) . . ?
C4 C5 H5 119.7 . . ?
C6 C5 H5 119.7 . . ?
C5 C6 C1 119.2(5) . . ?
C5 C6 C7 123.6(5) . . ?
C1 C6 C7 117.1(5) . . ?
C8 C7 C6 123.7(5) . . ?
C8 C7 H7 118.2 . . ?
C6 C7 H7 118.2 . . ?
C7 C8 O1 121.5(5) . . ?
C7 C8 B2 123.2(5) . . ?
O1 C8 B2 115.3(5) . . ?
O2 C9 C11 107.0(5) . . ?
O2 C9 C12 108.1(5) . . ?
C11 C9 C12 111.7(6) . . ?
O2 C9 C10 102.7(4) . . ?
C11 C9 C10 112.3(6) . . ?
C12 C9 C10 114.3(6) . . ?
O3 C10 C13 109.8(5) . . ?
O3 C10 C14 106.1(5) . . ?
C13 C10 C14 109.9(6) . . ?
O3 C10 C9 102.1(4) . . ?
C13 C10 C9 114.7(6) . . ?
C14 C10 C9 113.5(6) . . ?
C9 C11 H11A 109.5 . . ?
C9 C11 H11B 109.5 . . ?
H11A C11 H11B 109.5 . . ?
C9 C11 H11C 109.5 . . ?
H11A C11 H11C 109.5 . . ?
H11B C11 H11C 109.5 . . ?
C9 C12 H12A 109.5 . . ?
C9 C12 H12B 109.5 . . ?
H12A C12 H12B 109.5 . . ?
C9 C12 H12C 109.5 . . ?
H12A C12 H12C 109.5 . . ?
H12B C12 H12C 109.5 . . ?
C10 C13 H13A 109.5 . . ?
C10 C13 H13B 109.5 . . ?
H13A C13 H13B 109.5 . . ?
C10 C13 H13C 109.5 . . ?
H13A C13 H13C 109.5 . . ?
H13B C13 H13C 109.5 . . ?
C10 C14 H14A 109.5 . . ?
C10 C14 H14B 109.5 . . ?
H14A C14 H14B 109.5 . . ?
C10 C14 H14C 109.5 . . ?
H14A C14 H14C 109.5 . . ?
H14B C14 H14C 109.5 . . ?

loop_
_geom_bond_atom_site_label_1
_geom_bond_atom_site_label_2
_geom_bond_distance
_geom_bond_site_symmetry_2
_geom_bond_publ_flag
B1 O1 1.380(7) . ?
B1 C1 1.536(8) . ?
B1 C2 1.570(8) 2_565 ?
B2 O3 1.372(8) . ?
B2 O2 1.377(7) . ?
B2 C8 1.542(8) . ?
O1 C8 1.389(6) . ?
O2 C9 1.465(7) . ?
O3 C10 1.464(7) . ?
C1 C6 1.411(7) . ?
C1 C2 1.431(7) . ?
C2 C3 1.381(7) . ?
C3 C4 1.405(8) . ?
C3 H3 0.9500 . ?
C4 C5 1.384(8) . ?
C4 H4 0.9500 . ?
C5 C6 1.406(8) . ?
C5 H5 0.9500 . ?
C6 C7 1.453(7) . ?
C7 C8 1.341(8) . ?
C7 H7 0.9500 . ?
C9 C11 1.502(10) . ?
C9 C12 1.507(9) . ?
C9 C10 1.564(8) . ?
C10 C13 1.485(9) . ?
C10 C14 1.523(9) . ?
C11 H11A 0.9800 . ?
C11 H11B 0.9800 . ?
C11 H11C 0.9800 . ?
C12 H12A 0.9800 . ?
C12 H12B 0.9800 . ?
C12 H12C 0.9800 . ?
C13 H13A 0.9800 . ?
C13 H13B 0.9800 . ?
C13 H13C 0.9800 . ?
C14 H14A 0.9800 . ?
C14 H14B 0.9800 . ?
C14 H14C 0.9800 . ?

loop_
_geom_torsion_atom_site_label_1
_geom_torsion_atom_site_label_2
_geom_torsion_atom_site_label_3
_geom_torsion_atom_site_label_4
_geom_torsion
_geom_torsion_site_symmetry_1
_geom_torsion_site_symmetry_2
_geom_torsion_site_symmetry_3
_geom_torsion_site_symmetry_4
_geom_torsion_publ_flag
C1 B1 O1 C8 0.2(8) . . . . ?
C2 B1 O1 C8 179.0(5) 2_565 . . . ?
O3 B2 O2 C9 -10.5(8) . . . . ?
C8 B2 O2 C9 168.7(6) . . . . ?
O2 B2 O3 C10 -8.0(7) . . . . ?
C8 B2 O3 C10 172.9(6) . . . . ?
O1 B1 C1 C6 -0.4(8) . . . . ?
C2 B1 C1 C6 -179.1(5) 2_565 . . . ?
O1 B1 C1 C2 -179.9(5) . . . . ?
C2 B1 C1 C2 1.4(8) 2_565 . . . ?
C6 C1 C2 C3 -0.1(8) . . . . ?
B1 C1 C2 C3 179.4(5) . . . . ?
C6 C1 C2 B1 179.6(5) . . . 2_565 ?
B1 C1 C2 B1 -0.9(7) . . . 2_565 ?
C1 C2 C3 C4 0.1(9) . . . . ?
B1 C2 C3 C4 -179.5(6) 2_565 . . . ?
C2 C3 C4 C5 0.2(9) . . . . ?
C3 C4 C5 C6 -0.5(9) . . . . ?
C4 C5 C6 C1 0.5(9) . . . . ?
C4 C5 C6 C7 -179.8(6) . . . . ?
C2 C1 C6 C5 -0.2(9) . . . . ?
B1 C1 C6 C5 -179.7(6) . . . . ?
C2 C1 C6 C7 -179.9(5) . . . . ?
B1 C1 C6 C7 0.6(8) . . . . ?
C5 C6 C7 C8 179.6(6) . . . . ?
C1 C6 C7 C8 -0.7(9) . . . . ?
C6 C7 C8 O1 0.6(10) . . . . ?
C6 C7 C8 B2 -179.9(6) . . . . ?
B1 O1 C8 C7 -0.3(9) . . . . ?
B1 O1 C8 B2 -179.9(6) . . . . ?
O3 B2 C8 C7 173.4(6) . . . . ?
O2 B2 C8 C7 -5.7(10) . . . . ?
O3 B2 C8 O1 -7.1(9) . . . . ?
O2 B2 C8 O1 173.9(6) . . . . ?
B2 O2 C9 C11 -95.6(6) . . . . ?
B2 O2 C9 C12 144.0(6) . . . . ?
B2 O2 C9 C10 22.8(7) . . . . ?
B2 O3 C10 C13 143.5(6) . . . . ?
B2 O3 C10 C14 -97.7(6) . . . . ?
B2 O3 C10 C9 21.4(6) . . . . ?
O2 C9 C10 O3 -26.4(6) . . . . ?
C11 C9 C10 O3 88.2(6) . . . . ?
C12 C9 C10 O3 -143.2(5) . . . . ?
O2 C9 C10 C13 -145.2(6) . . . . ?
C11 C9 C10 C13 -30.6(8) . . . . ?
C12 C9 C10 C13 98.0(7) . . . . ?
O2 C9 C10 C14 87.3(6) . . . . ?
C11 C9 C10 C14 -158.1(6) . . . . ?
C12 C9 C10 C14 -29.5(8) . . . . ?
